data_4087021
loop_
_publ_author_name
'Hua, Yupeng'
'Guo, Zhiqiang'
'Han, Hongfei'
'Wei, Xuehong'

_publ_section_title
;
 N,N,O-Tridentate Mixed Lithium--Magnesium and Lithium--Aluminum
 Complexes: Synthesis, Characterization, and Catalytic Activities
;
_journal_issue 4
_journal_name_full Organometallics
_journal_page_first 877
_journal_paper_doi 10.1021/acs.organomet.6b00921
_journal_volume 36
_journal_year 2017
_chemical_formula_moiety 'C21 H46 Al Li N2 O'
_chemical_formula_sum 'C21 H46 Al Li N2 O'
_chemical_formula_weight 376.52
_space_group_crystal_system monoclinic
_space_group_IT_number 14
_space_group_name_Hall '-P 2ybc'
_space_group_name_H-M_alt 'P 1 21/c 1'
_symmetry_space_group_name_Hall '-P 2ybc'
_symmetry_space_group_name_H-M 'P 1 21/c 1'
_atom_sites_solution_hydrogens geom
_audit_creation_method SHELXL-2014/7
_cell_angle_alpha 90
_cell_angle_beta 105.151(3)
_cell_angle_gamma 90
_cell_formula_units_Z 4
_cell_length_a 11.6445(11)
_cell_length_b 10.8813(11)
_cell_length_c 20.288(2)
_cell_measurement_reflns_used 3473
_cell_measurement_temperature 200(2)
_cell_measurement_theta_max 29.21
_cell_measurement_theta_min 2.82
_cell_volume 2481.3(4)
_computing_structure_refinement 'SHELXL-2014/7 (Sheldrick, 2014)'
_diffrn_ambient_temperature 200(2)
_diffrn_measured_fraction_theta_full 0.996
_diffrn_measured_fraction_theta_max 0.996
_diffrn_measurement_device_type 'CCD area detector'
_diffrn_radiation_type MoK\a
_diffrn_radiation_wavelength 0.71073
_diffrn_reflns_av_R_equivalents 0.1029
_diffrn_reflns_av_unetI/netI 0.0849
_diffrn_reflns_Laue_measured_fraction_full 0.996
_diffrn_reflns_Laue_measured_fraction_max 0.996
_diffrn_reflns_limit_h_max 13
_diffrn_reflns_limit_h_min -12
_diffrn_reflns_limit_k_max 12
_diffrn_reflns_limit_k_min -12
_diffrn_reflns_limit_l_max 22
_diffrn_reflns_limit_l_min -24
_diffrn_reflns_number 18049
_diffrn_reflns_point_group_measured_fraction_full 0.996
_diffrn_reflns_point_group_measured_fraction_max 0.996
_diffrn_reflns_theta_full 25.049
_diffrn_reflns_theta_max 25.049
_diffrn_reflns_theta_min 2.976
_exptl_absorpt_coefficient_mu 0.092
_exptl_absorpt_correction_T_max 0.9672
_exptl_absorpt_correction_T_min 0.9626
_exptl_absorpt_correction_type multi-scan
_exptl_absorpt_process_details sadabs
_exptl_crystal_colour colourless
_exptl_crystal_density_diffrn 1.008
_exptl_crystal_description block
_exptl_crystal_F_000 840
_exptl_crystal_size_max 0.300
_exptl_crystal_size_mid 0.250
_exptl_crystal_size_min 0.200
_refine_diff_density_max 0.407
_refine_diff_density_min -0.203
_refine_diff_density_rms 0.050
_refine_ls_extinction_method none
_refine_ls_goodness_of_fit_ref 1.001
_refine_ls_hydrogen_treatment mixed
_refine_ls_matrix_type full
_refine_ls_number_parameters 242
_refine_ls_number_reflns 4374
_refine_ls_number_restraints 0
_refine_ls_restrained_S_all 1.001
_refine_ls_R_factor_all 0.1248
_refine_ls_R_factor_gt 0.0681
_refine_ls_shift/su_max 0.034
_refine_ls_shift/su_mean 0.000
_refine_ls_structure_factor_coef Fsqd
_refine_ls_weighting_details 'w=1/[\s^2^(Fo^2^)+(0.0357P)^2^+3.7159P] where P=(Fo^2^+2Fc^2^)/3'
_refine_ls_weighting_scheme calc
_refine_ls_wR_factor_gt 0.1343
_refine_ls_wR_factor_ref 0.1617
_reflns_Friedel_coverage 0.000
_reflns_number_gt 2678
_reflns_number_total 4374
_reflns_threshold_expression 'I > 2\s(I)'
_cod_data_source_file om6b00921_si_002.cif
_cod_data_source_block complex_5
_cod_depositor_comments 'Adding full bibliography for 4087017--4087021.cif.'
_cod_database_code 4087021
_shelx_shelxl_version_number 2014/7
_shelx_space_group_comment
;
The symmetry employed for this shelxl refinement is uniquely defined
by the following loop, which should always be used as a source of
symmetry information in preference to the above space-group names.
They are only intended as comments.
;
_shelx_estimated_absorpt_t_min 0.973
_shelx_estimated_absorpt_t_max 0.982

loop_
_space_group_symop_operation_xyz
'x, y, z'
'-x, y+1/2, -z+1/2'
'-x, -y, -z'
'x, -y-1/2, z-1/2'

loop_
_atom_site_label
_atom_site_type_symbol
_atom_site_fract_x
_atom_site_fract_y
_atom_site_fract_z
_atom_site_U_iso_or_equiv
_atom_site_adp_type
_atom_site_occupancy
_atom_site_site_symmetry_order
_atom_site_calc_flag
_atom_site_refinement_flags_posn
_atom_site_refinement_flags_adp
Al1 Al 0.43664(9) 0.35123(8) 0.30905(5) 0.0297(3) Uani 1 1 d . .
Li1 Li 0.6070(5) 0.4548(5) 0.2270(3) 0.0368(14) Uani 1 1 d . .
N1 N 0.7912(2) 0.4116(3) 0.25951(14) 0.0403(7) Uani 1 1 d . .
N2 N 0.5956(3) 0.3441(3) 0.13937(14) 0.0433(8) Uani 1 1 d . .
O1 O 0.58760(18) 0.38513(18) 0.30778(11) 0.0298(5) Uani 1 1 d . .
C1 C 0.6982(3) 0.3718(3) 0.35779(16) 0.0280(7) Uani 1 1 d . .
C2 C 0.6921(3) 0.2709(3) 0.40935(17) 0.0377(8) Uani 1 1 d . .
H2A H 0.6214 0.2853 0.4268 0.045 Uiso 1 1 calc R U
H2B H 0.6814 0.1906 0.3856 0.045 Uiso 1 1 calc R U
C3 C 0.8018(3) 0.2646(3) 0.46950(18) 0.0455(10) Uani 1 1 d . .
H3A H 0.8713 0.2398 0.4531 0.055 Uiso 1 1 calc R U
H3B H 0.7897 0.2015 0.5022 0.055 Uiso 1 1 calc R U
C4 C 0.8269(3) 0.3880(4) 0.50568(19) 0.0519(11) Uani 1 1 d . .
H4A H 0.7614 0.4086 0.5265 0.062 Uiso 1 1 calc R U
H4B H 0.9014 0.3827 0.5427 0.062 Uiso 1 1 calc R U
C5 C 0.8385(3) 0.4890(3) 0.45574(18) 0.0450(9) Uani 1 1 d . .
H5A H 0.9090 0.4729 0.4384 0.054 Uiso 1 1 calc R U
H5B H 0.8500 0.5692 0.4796 0.054 Uiso 1 1 calc R U
C6 C 0.7274(3) 0.4938(3) 0.39617(17) 0.0340(8) Uani 1 1 d . .
H6A H 0.7383 0.5579 0.3637 0.041 Uiso 1 1 calc R U
H6B H 0.6589 0.5183 0.4136 0.041 Uiso 1 1 calc R U
C7 C 0.7893(3) 0.3334(3) 0.31900(17) 0.0372(8) Uani 1 1 d . .
H7A H 0.8695 0.3345 0.3512 0.045 Uiso 1 1 calc R U
H7B H 0.7723 0.2477 0.3030 0.045 Uiso 1 1 calc R U
C8 C 0.8857(3) 0.5052(4) 0.2777(2) 0.0585(12) Uani 1 1 d . .
H8A H 0.9634 0.4646 0.2914 0.088 Uiso 1 1 calc R U
H8B H 0.8741 0.5553 0.3156 0.088 Uiso 1 1 calc R U
H8C H 0.8824 0.5580 0.2381 0.088 Uiso 1 1 calc R U
C9 C 0.8100(4) 0.3391(4) 0.2024(2) 0.0611(12) Uani 1 1 d . .
H9A H 0.8766 0.2814 0.2201 0.073 Uiso 1 1 calc R U
H9B H 0.8337 0.3952 0.1699 0.073 Uiso 1 1 calc R U
C10 C 0.7050(4) 0.2686(4) 0.1656(2) 0.0652(13) Uani 1 1 d . .
H10A H 0.6882 0.2047 0.1965 0.078 Uiso 1 1 calc R U
H10B H 0.7240 0.2263 0.1265 0.078 Uiso 1 1 calc R U
C11 C 0.4960(4) 0.2576(4) 0.1206(2) 0.0735(14) Uani 1 1 d . .
H11A H 0.4219 0.3031 0.1022 0.110 Uiso 1 1 calc R U
H11B H 0.4903 0.2115 0.1612 0.110 Uiso 1 1 calc R U
H11C H 0.5091 0.2003 0.0860 0.110 Uiso 1 1 calc R U
C12 C 0.6005(5) 0.4151(4) 0.0804(2) 0.0729(14) Uani 1 1 d . .
H12A H 0.6105 0.3599 0.0441 0.109 Uiso 1 1 calc R U
H12B H 0.6678 0.4722 0.0926 0.109 Uiso 1 1 calc R U
H12C H 0.5264 0.4617 0.0642 0.109 Uiso 1 1 calc R U
C13 C 0.4149(3) 0.1686(3) 0.29689(17) 0.0350(8) Uani 1 1 d . .
H13A H 0.3300 0.1487 0.2863 0.042 Uiso 1 1 calc R U
H13B H 0.4569 0.1269 0.3391 0.042 Uiso 1 1 calc R U
H13C H 0.4473 0.1414 0.2594 0.081(14) Uiso 1 1 calc R .
C14 C 0.3946(3) 0.4083(3) 0.39376(18) 0.0412(9) Uani 1 1 d . .
H14A H 0.4692 0.4321 0.4276 0.049 Uiso 1 1 calc R U
H14B H 0.3454 0.4833 0.3822 0.049 Uiso 1 1 calc R U
C15 C 0.3284(3) 0.3178(4) 0.4281(2) 0.0504(10) Uani 1 1 d . .
H15A H 0.3731 0.2394 0.4362 0.061 Uiso 1 1 calc R U
H15B H 0.3258 0.3512 0.4731 0.061 Uiso 1 1 calc R U
C16 C 0.2040(4) 0.2924(4) 0.3869(2) 0.0655(13) Uani 1 1 d . .
H16A H 0.2065 0.2647 0.3409 0.079 Uiso 1 1 calc R U
H16B H 0.1582 0.3701 0.3814 0.079 Uiso 1 1 calc R U
C17 C 0.1385(5) 0.1965(4) 0.4176(3) 0.0961(19) Uani 1 1 d . .
H17A H 0.1854 0.1206 0.4259 0.144 Uiso 1 1 calc R U
H17B H 0.0609 0.1798 0.3859 0.144 Uiso 1 1 calc R U
H17C H 0.1271 0.2272 0.4609 0.144 Uiso 1 1 calc R U
C18 C 0.3422(3) 0.4381(3) 0.22565(18) 0.0396(9) Uani 1 1 d . .
H18A H 0.3276 0.5232 0.2386 0.047 Uiso 1 1 calc R U
H18B H 0.3913 0.4431 0.1926 0.047 Uiso 1 1 calc R U
C19 C 0.2240(3) 0.3813(4) 0.1899(2) 0.0563(11) Uani 1 1 d . .
H19A H 0.2389 0.2962 0.1769 0.068 Uiso 1 1 calc R U
H19B H 0.1754 0.3758 0.2232 0.068 Uiso 1 1 calc R U
C20 C 0.1506(4) 0.4458(4) 0.1267(3) 0.0760(15) Uani 1 1 d . .
H20A H 0.1265 0.5272 0.1405 0.091 Uiso 1 1 calc R U
H20B H 0.2018 0.4604 0.0955 0.091 Uiso 1 1 calc R U
C21 C 0.0433(4) 0.3804(5) 0.0889(3) 0.0852(16) Uani 1 1 d . .
H21A H 0.0657 0.3006 0.0738 0.128 Uiso 1 1 calc R U
H21B H 0.0023 0.4291 0.0491 0.128 Uiso 1 1 calc R U
H21C H -0.0098 0.3680 0.1187 0.128 Uiso 1 1 calc R U

loop_
_atom_site_aniso_label
_atom_site_aniso_U_11
_atom_site_aniso_U_22
_atom_site_aniso_U_33
_atom_site_aniso_U_23
_atom_site_aniso_U_13
_atom_site_aniso_U_12
Al1 0.0311(5) 0.0216(5) 0.0372(6) -0.0025(5) 0.0104(4) -0.0015(4)
Li1 0.042(3) 0.027(3) 0.041(3) 0.003(3) 0.011(3) 0.002(3)
N1 0.0383(17) 0.0481(18) 0.0392(17) 0.0056(15) 0.0184(14) 0.0052(15)
N2 0.060(2) 0.0340(16) 0.0374(17) -0.0023(14) 0.0155(15) -0.0014(16)
O1 0.0282(12) 0.0266(11) 0.0340(12) 0.0025(10) 0.0069(10) -0.0014(9)
C1 0.0282(17) 0.0240(16) 0.0314(18) 0.0034(14) 0.0068(14) 0.0000(14)
C2 0.041(2) 0.0307(18) 0.042(2) 0.0094(16) 0.0114(17) 0.0003(16)
C3 0.045(2) 0.048(2) 0.042(2) 0.0171(19) 0.0100(18) 0.0044(19)
C4 0.045(2) 0.068(3) 0.037(2) 0.003(2) 0.0012(18) -0.001(2)
C5 0.045(2) 0.043(2) 0.045(2) -0.0066(19) 0.0081(18) -0.0055(18)
C6 0.0334(19) 0.0299(18) 0.039(2) 0.0016(16) 0.0105(16) -0.0031(15)
C7 0.039(2) 0.0334(18) 0.040(2) 0.0051(16) 0.0135(16) 0.0050(16)
C8 0.039(2) 0.071(3) 0.069(3) 0.023(2) 0.020(2) -0.004(2)
C9 0.064(3) 0.074(3) 0.054(3) 0.010(2) 0.031(2) 0.027(3)
C10 0.097(4) 0.046(2) 0.059(3) -0.008(2) 0.033(3) 0.016(3)
C11 0.098(4) 0.060(3) 0.063(3) -0.021(2) 0.024(3) -0.023(3)
C12 0.125(4) 0.055(3) 0.048(3) 0.003(2) 0.039(3) 0.002(3)
C13 0.043(2) 0.0227(17) 0.040(2) -0.0003(15) 0.0134(17) -0.0038(15)
C14 0.044(2) 0.0336(19) 0.052(2) -0.0062(18) 0.0236(18) -0.0022(17)
C15 0.058(3) 0.051(2) 0.047(2) -0.0035(19) 0.022(2) 0.010(2)
C16 0.055(3) 0.069(3) 0.080(3) -0.015(3) 0.031(3) -0.005(2)
C17 0.091(4) 0.067(3) 0.156(5) -0.021(4) 0.078(4) -0.023(3)
C18 0.040(2) 0.0293(18) 0.045(2) -0.0050(16) 0.0041(17) 0.0015(16)
C19 0.045(2) 0.057(3) 0.060(3) 0.009(2) 0.002(2) -0.005(2)
C20 0.060(3) 0.057(3) 0.089(4) 0.013(3) -0.019(3) -0.008(2)
C21 0.071(3) 0.100(4) 0.075(3) -0.005(3) 0.001(3) -0.010(3)

loop_
_atom_type_symbol
_atom_type_description
_atom_type_scat_dispersion_real
_atom_type_scat_dispersion_imag
_atom_type_scat_source
C C 0.0033 0.0016 'International Tables Vol C Tables 4.2.6.8 and 6.1.1.4'
H H 0.0000 0.0000 'International Tables Vol C Tables 4.2.6.8 and 6.1.1.4'
N N 0.0061 0.0033 'International Tables Vol C Tables 4.2.6.8 and 6.1.1.4'
O O 0.0106 0.0060 'International Tables Vol C Tables 4.2.6.8 and 6.1.1.4'
Al Al 0.0645 0.0514 'International Tables Vol C Tables 4.2.6.8 and 6.1.1.4'
Li Li -0.0003 0.0001 'International Tables Vol C Tables 4.2.6.8 and 6.1.1.4'

loop_
_geom_angle_atom_site_label_1
_geom_angle_atom_site_label_2
_geom_angle_atom_site_label_3
_geom_angle
_geom_angle_site_symmetry_1
_geom_angle_site_symmetry_3
O1 Al1 C18 102.35(13) . .
O1 Al1 C14 113.97(13) . .
C18 Al1 C14 112.09(16) . .
O1 Al1 C13 107.00(13) . .
C18 Al1 C13 109.87(14) . .
C14 Al1 C13 111.12(15) . .
O1 Li1 N2 120.5(3) . .
O1 Li1 N1 88.9(2) . .
N2 Li1 N1 88.4(2) . .
O1 Li1 C13 122.9(3) . 2_655
N2 Li1 C13 113.9(3) . 2_655
N1 Li1 C13 109.0(3) . 2_655
C9 N1 C7 111.8(3) . .
C9 N1 C8 108.3(3) . .
C7 N1 C8 111.3(3) . .
C9 N1 Li1 102.8(3) . .
C7 N1 Li1 98.7(2) . .
C8 N1 Li1 123.5(3) . .
C12 N2 C11 109.3(3) . .
C12 N2 C10 112.1(3) . .
C11 N2 C10 106.5(3) . .
C12 N2 Li1 112.6(3) . .
C11 N2 Li1 117.0(3) . .
C10 N2 Li1 98.8(3) . .
C1 O1 Al1 132.30(19) . .
C1 O1 Li1 111.8(2) . .
Al1 O1 Li1 115.9(2) . .
O1 C1 C7 106.3(2) . .
O1 C1 C2 111.4(2) . .
C7 C1 C2 108.5(3) . .
O1 C1 C6 108.3(2) . .
C7 C1 C6 113.9(3) . .
C2 C1 C6 108.5(3) . .
C3 C2 C1 113.7(3) . .
C3 C2 H2A 108.8 . .
C1 C2 H2A 108.8 . .
C3 C2 H2B 108.8 . .
C1 C2 H2B 108.8 . .
H2A C2 H2B 107.7 . .
C2 C3 C4 111.2(3) . .
C2 C3 H3A 109.4 . .
C4 C3 H3A 109.4 . .
C2 C3 H3B 109.4 . .
C4 C3 H3B 109.4 . .
H3A C3 H3B 108.0 . .
C5 C4 C3 110.8(3) . .
C5 C4 H4A 109.5 . .
C3 C4 H4A 109.5 . .
C5 C4 H4B 109.5 . .
C3 C4 H4B 109.5 . .
H4A C4 H4B 108.1 . .
C4 C5 C6 110.3(3) . .
C4 C5 H5A 109.6 . .
C6 C5 H5A 109.6 . .
C4 C5 H5B 109.6 . .
C6 C5 H5B 109.6 . .
H5A C5 H5B 108.1 . .
C5 C6 C1 113.8(3) . .
C5 C6 H6A 108.8 . .
C1 C6 H6A 108.8 . .
C5 C6 H6B 108.8 . .
C1 C6 H6B 108.8 . .
H6A C6 H6B 107.7 . .
N1 C7 C1 114.9(3) . .
N1 C7 H7A 108.6 . .
C1 C7 H7A 108.6 . .
N1 C7 H7B 108.6 . .
C1 C7 H7B 108.6 . .
H7A C7 H7B 107.5 . .
N1 C8 H8A 109.5 . .
N1 C8 H8B 109.5 . .
H8A C8 H8B 109.5 . .
N1 C8 H8C 109.5 . .
H8A C8 H8C 109.5 . .
H8B C8 H8C 109.5 . .
N1 C9 C10 114.0(3) . .
N1 C9 H9A 108.8 . .
C10 C9 H9A 108.8 . .
N1 C9 H9B 108.8 . .
C10 C9 H9B 108.8 . .
H9A C9 H9B 107.6 . .
C9 C10 N2 114.4(3) . .
C9 C10 H10A 108.7 . .
N2 C10 H10A 108.7 . .
C9 C10 H10B 108.7 . .
N2 C10 H10B 108.7 . .
H10A C10 H10B 107.6 . .
N2 C11 H11A 109.5 . .
N2 C11 H11B 109.5 . .
H11A C11 H11B 109.5 . .
N2 C11 H11C 109.5 . .
H11A C11 H11C 109.5 . .
H11B C11 H11C 109.5 . .
N2 C12 H12A 109.5 . .
N2 C12 H12B 109.5 . .
H12A C12 H12B 109.5 . .
N2 C12 H12C 109.5 . .
H12A C12 H12C 109.5 . .
H12B C12 H12C 109.5 . .
Al1 C13 Li1 175.0(2) . 2_645
Al1 C13 H13A 109.5 . .
Li1 C13 H13A 71.9 2_645 .
Al1 C13 H13B 109.5 . .
Li1 C13 H13B 74.1 2_645 .
H13A C13 H13B 109.5 . .
Al1 C13 H13C 109.5 . .
Li1 C13 H13C 65.7 2_645 .
H13A C13 H13C 109.5 . .
H13B C13 H13C 109.5 . .
C15 C14 Al1 117.2(2) . .
C15 C14 H14A 108.0 . .
Al1 C14 H14A 108.0 . .
C15 C14 H14B 108.0 . .
Al1 C14 H14B 108.0 . .
H14A C14 H14B 107.2 . .
C16 C15 C14 113.3(3) . .
C16 C15 H15A 108.9 . .
C14 C15 H15A 108.9 . .
C16 C15 H15B 108.9 . .
C14 C15 H15B 108.9 . .
H15A C15 H15B 107.7 . .
C15 C16 C17 114.5(4) . .
C15 C16 H16A 108.6 . .
C17 C16 H16A 108.6 . .
C15 C16 H16B 108.6 . .
C17 C16 H16B 108.6 . .
H16A C16 H16B 107.6 . .
C16 C17 H17A 109.5 . .
C16 C17 H17B 109.5 . .
H17A C17 H17B 109.5 . .
C16 C17 H17C 109.5 . .
H17A C17 H17C 109.5 . .
H17B C17 H17C 109.5 . .
C19 C18 Al1 116.4(3) . .
C19 C18 H18A 108.2 . .
Al1 C18 H18A 108.2 . .
C19 C18 H18B 108.2 . .
Al1 C18 H18B 108.2 . .
H18A C18 H18B 107.3 . .
C20 C19 C18 117.3(3) . .
C20 C19 H19A 108.0 . .
C18 C19 H19A 108.0 . .
C20 C19 H19B 108.0 . .
C18 C19 H19B 108.0 . .
H19A C19 H19B 107.2 . .
C21 C20 C19 115.6(4) . .
C21 C20 H20A 108.4 . .
C19 C20 H20A 108.4 . .
C21 C20 H20B 108.4 . .
C19 C20 H20B 108.4 . .
H20A C20 H20B 107.4 . .
C20 C21 H21A 109.5 . .
C20 C21 H21B 109.5 . .
H21A C21 H21B 109.5 . .
C20 C21 H21C 109.5 . .
H21A C21 H21C 109.5 . .
H21B C21 H21C 109.5 . .

loop_
_geom_bond_atom_site_label_1
_geom_bond_atom_site_label_2
_geom_bond_distance
_geom_bond_site_symmetry_2
Al1 O1 1.803(2) .
Al1 C18 1.998(3) .
Al1 C14 2.004(4) .
Al1 C13 2.010(3) .
Li1 O1 1.873(6) .
Li1 N2 2.123(6) .
Li1 N1 2.125(6) .
Li1 C13 2.377(6) 2_655
N1 C9 1.464(5) .
N1 C7 1.482(4) .
N1 C8 1.474(5) .
N2 C12 1.439(5) .
N2 C11 1.465(5) .
N2 C10 1.492(5) .
O1 C1 1.423(3) .
C1 C7 1.535(4) .
C1 C2 1.531(4) .
C1 C6 1.532(4) .
C2 C3 1.520(5) .
C2 H2A 0.9900 .
C2 H2B 0.9900 .
C3 C4 1.522(5) .
C3 H3A 0.9900 .
C3 H3B 0.9900 .
C4 C5 1.525(5) .
C4 H4A 0.9900 .
C4 H4B 0.9900 .
C5 C6 1.523(4) .
C5 H5A 0.9900 .
C5 H5B 0.9900 .
C6 H6A 0.9900 .
C6 H6B 0.9900 .
C7 H7A 0.9900 .
C7 H7B 0.9900 .
C8 H8A 0.9800 .
C8 H8B 0.9800 .
C8 H8C 0.9800 .
C9 C10 1.471(6) .
C9 H9A 0.9900 .
C9 H9B 0.9900 .
C10 H10A 0.9900 .
C10 H10B 0.9900 .
C11 H11A 0.9800 .
C11 H11B 0.9800 .
C11 H11C 0.9800 .
C12 H12A 0.9800 .
C12 H12B 0.9800 .
C12 H12C 0.9800 .
C13 Li1 2.377(6) 2_645
C13 H13A 0.9800 .
C13 H13B 0.9800 .
C13 H13C 0.9800 .
C14 C15 1.527(5) .
C14 H14A 0.9900 .
C14 H14B 0.9900 .
C15 C16 1.496(5) .
C15 H15A 0.9900 .
C15 H15B 0.9900 .
C16 C17 1.519(6) .
C16 H16A 0.9900 .
C16 H16B 0.9900 .
C17 H17A 0.9800 .
C17 H17B 0.9800 .
C17 H17C 0.9800 .
C18 C19 1.511(5) .
C18 H18A 0.9900 .
C18 H18B 0.9900 .
C19 C20 1.514(5) .
C19 H19A 0.9900 .
C19 H19B 0.9900 .
C20 C21 1.468(6) .
C20 H20A 0.9900 .
C20 H20B 0.9900 .
C21 H21A 0.9800 .
C21 H21B 0.9800 .
C21 H21C 0.9800 .
